data_7719577
loop_
_publ_author_name
'Raju, Saravanan'
'Sharangi, Sanhati'
'Singh, Harkesh B.'
'Prabhuraj, R. S.'
'Srivastava, Rohit'
'Butcher, Ray J.'
'Kumar, Sangit'

_publ_section_title
;
 Thio-iso-phthalamide pincer ligand-driven oxidative addition of a C-Br
 bond to gold(I): synthesis and studies of SCS-gold(III) pincer complexes.
;
_journal_issue 35
_journal_name_full 'Dalton transactions (Cambridge, England : 2003)'
_journal_page_first 13235
_journal_page_last 13245
_journal_paper_doi 10.1039/d5dt00916b
_journal_volume 54
_journal_year 2025
_chemical_formula_moiety 'C27 H30 Au N2 O3 P S2'
_chemical_formula_sum 'C27 H30 Au N2 O3 P S2'
_chemical_formula_weight 722.58
_space_group_crystal_system monoclinic
_space_group_IT_number 14
_space_group_name_Hall '-P 2ybc'
_space_group_name_H-M_alt 'P 1 21/c 1'
_atom_sites_solution_hydrogens geom
_audit_creation_method SHELXL-2019/2
_audit_update_record
;
2023-10-26 deposited with the CCDC.	2025-07-30 downloaded from the CCDC.
;
_cell_angle_alpha 90
_cell_angle_beta 95.7390(10)
_cell_angle_gamma 90
_cell_formula_units_Z 4
_cell_length_a 11.3804(2)
_cell_length_b 11.3854(2)
_cell_length_c 21.3787(3)
_cell_measurement_reflns_used 23200
_cell_measurement_temperature 100(2)
_cell_measurement_theta_max 31.2230
_cell_measurement_theta_min 1.9920
_cell_volume 2756.16(8)
_computing_cell_refinement 'CrysAlisPro 1.171.38.43 (Rigaku OD, 2015)'
_computing_data_collection 'CrysAlisPro 1.171.38.43 (Rigaku OD, 2015)'
_computing_data_reduction 'CrysAlisPro 1.171.38.43 (Rigaku OD, 2015)'
_computing_molecular_graphics 'SHELXTL (Sheldrick, 2008)'
_computing_publication_material 'SHELXTL (Sheldrick, 2008)'
_computing_structure_refinement 'SHELXL-2019/2 (Sheldrick, 2019)'
_computing_structure_solution 'SHELXTL (Sheldrick, 2015a)'
_diffrn_ambient_temperature 100(2)
_diffrn_measured_fraction_theta_full 0.995
_diffrn_measured_fraction_theta_max 0.996
_diffrn_measurement_device_type 'dtrek-CrysAlisPro-abstract goniometer importe'
_diffrn_measurement_method '\w scans'
_diffrn_radiation_type MoK\a
_diffrn_radiation_wavelength 0.71073
_diffrn_reflns_av_R_equivalents 0.0312
_diffrn_reflns_av_unetI/netI 0.0225
_diffrn_reflns_Laue_measured_fraction_full 0.995
_diffrn_reflns_Laue_measured_fraction_max 0.996
_diffrn_reflns_limit_h_max 15
_diffrn_reflns_limit_h_min -15
_diffrn_reflns_limit_k_max 13
_diffrn_reflns_limit_k_min -15
_diffrn_reflns_limit_l_max 28
_diffrn_reflns_limit_l_min -28
_diffrn_reflns_number 35322
_diffrn_reflns_point_group_measured_fraction_full 0.995
_diffrn_reflns_point_group_measured_fraction_max 0.996
_diffrn_reflns_theta_full 25.242
_diffrn_reflns_theta_max 28.694
_diffrn_reflns_theta_min 2.493
_diffrn_source 'fine-focus sealed X-ray tube'
_exptl_absorpt_coefficient_mu 5.579
_exptl_absorpt_correction_T_max 1.00000
_exptl_absorpt_correction_T_min 0.64156
_exptl_absorpt_correction_type multi-scan
_exptl_absorpt_process_details
;
The symmetry employed for this shelxl refinement is uniquely defined
by the following loop, which should always be used as a source of
symmetry information in preference to the above space-group names.
They are only intended as comments.
;
_exptl_crystal_colour 'clear intense yellow'
_exptl_crystal_density_diffrn 1.741
_exptl_crystal_description prism
_exptl_crystal_F_000 1424
_exptl_crystal_size_max 0.269
_exptl_crystal_size_mid 0.206
_exptl_crystal_size_min 0.197
_refine_diff_density_max 0.544
_refine_diff_density_min -0.598
_refine_diff_density_rms 0.122
_refine_ls_extinction_method none
_refine_ls_goodness_of_fit_ref 1.047
_refine_ls_hydrogen_treatment constr
_refine_ls_matrix_type full
_refine_ls_number_parameters 331
_refine_ls_number_reflns 7097
_refine_ls_number_restraints 0
_refine_ls_restrained_S_all 1.047
_refine_ls_R_factor_all 0.0215
_refine_ls_R_factor_gt 0.0181
_refine_ls_shift/su_max 0.006
_refine_ls_shift/su_mean 0.000
_refine_ls_structure_factor_coef Fsqd
_refine_ls_weighting_details 'w=1/[\s^2^(Fo^2^)+(0.0172P)^2^+2.1858P] where P=(Fo^2^+2Fc^2^)/3'
_refine_ls_weighting_scheme calc
_refine_ls_wR_factor_gt 0.0390
_refine_ls_wR_factor_ref 0.0400
_reflns_Friedel_coverage 0.000
_reflns_number_gt 6630
_reflns_number_total 7097
_reflns_threshold_expression 'I > 2\s(I)'
_cod_data_source_file d5dt00916b2.cif
_cod_data_source_block complex_9
_cod_original_sg_symbol_H-M 'P 21/c'
_cod_database_code 7719577
_shelx_shelxl_version_number 2019/2
_shelx_space_group_comment
;
The symmetry employed for this shelxl refinement is uniquely defined
by the following loop, which should always be used as a source of
symmetry information in preference to the above space-group names.
They are only intended as comments.
;

loop_
_space_group_symop_operation_xyz
'x, y, z'
'-x, y+1/2, -z+1/2'
'-x, -y, -z'
'x, -y-1/2, z-1/2'

loop_
_atom_site_label
_atom_site_type_symbol
_atom_site_fract_x
_atom_site_fract_y
_atom_site_fract_z
_atom_site_U_iso_or_equiv
_atom_site_adp_type
_atom_site_occupancy
_atom_site_site_symmetry_order
_atom_site_calc_flag
_atom_site_refinement_flags_posn
_atom_site_refinement_flags_adp
_atom_site_refinement_flags_occupancy
_atom_site_disorder_assembly
_atom_site_disorder_group
Au1 Au 0.30391(2) 0.22580(2) 0.54270(2) 0.01522(3) Uani 1 1 d . . . . .
S1 S 0.47950(5) 0.27175(5) 0.50201(2) 0.02254(11) Uani 1 1 d . . . . .
S2 S 0.14272(4) 0.19261(5) 0.59839(2) 0.01952(10) Uani 1 1 d . . . . .
P1 P 0.21829(5) 0.15575(5) 0.44612(2) 0.01856(10) Uani 1 1 d . . . . .
O1 O 0.25621(15) 0.21937(13) 0.38607(7) 0.0259(3) Uani 1 1 d . . . . .
O2 O 0.08022(13) 0.16107(16) 0.44367(7) 0.0299(4) Uani 1 1 d . . . . .
O3 O 0.25510(15) 0.02835(14) 0.42831(7) 0.0290(3) Uani 1 1 d . . . . .
N1 N 0.66096(14) 0.38248(16) 0.57138(8) 0.0190(3) Uani 1 1 d . . . . .
N2 N 0.15513(14) 0.21236(15) 0.72531(8) 0.0178(3) Uani 1 1 d . . . . .
C1 C 0.38501(17) 0.28446(17) 0.62556(9) 0.0147(4) Uani 1 1 d . . . . .
C2 C 0.32799(17) 0.27733(17) 0.68009(9) 0.0150(4) Uani 1 1 d . . . . .
C3 C 0.38612(17) 0.31485(18) 0.73738(9) 0.0173(4) Uani 1 1 d . . . . .
H3 H 0.347239 0.308991 0.774564 0.021 Uiso 1 1 calc R U . . .
C4 C 0.50097(17) 0.36102(18) 0.74080(9) 0.0165(4) Uani 1 1 d . . . . .
C5 C 0.55391(17) 0.37091(18) 0.68495(9) 0.0165(4) Uani 1 1 d . . . . .
H5 H 0.630193 0.405143 0.685884 0.020 Uiso 1 1 calc R U . . .
C6 C 0.49767(16) 0.33180(17) 0.62770(8) 0.0152(4) Uani 1 1 d . . . . .
C7 C 0.56615(17) 0.39306(19) 0.80462(9) 0.0197(4) Uani 1 1 d . . . . .
C8 C 0.4963(2) 0.4832(2) 0.83871(11) 0.0311(5) Uani 1 1 d . . . . .
H8A H 0.417839 0.451694 0.844081 0.047 Uiso 1 1 calc R U . . .
H8B H 0.488129 0.555679 0.813900 0.047 Uiso 1 1 calc R U . . .
H8C H 0.538188 0.500206 0.880029 0.047 Uiso 1 1 calc R U . . .
C9 C 0.5815(2) 0.2799(2) 0.84392(11) 0.0313(5) Uani 1 1 d . . . . .
H9A H 0.503764 0.246454 0.849166 0.047 Uiso 1 1 calc R U . . .
H9B H 0.622553 0.298129 0.885281 0.047 Uiso 1 1 calc R U . . .
H9C H 0.628013 0.223058 0.822352 0.047 Uiso 1 1 calc R U . . .
C10 C 0.68936(19) 0.4433(2) 0.79802(10) 0.0287(5) Uani 1 1 d . . . . .
H10A H 0.682331 0.512135 0.770406 0.043 Uiso 1 1 calc R U . . .
H10B H 0.737829 0.383453 0.779917 0.043 Uiso 1 1 calc R U . . .
H10C H 0.726643 0.466262 0.839517 0.043 Uiso 1 1 calc R U . . .
C11 C 0.55778(17) 0.33710(18) 0.56967(9) 0.0169(4) Uani 1 1 d . . . . .
C12 C 0.72625(18) 0.39333(18) 0.51869(9) 0.0188(4) Uani 1 1 d . . . . .
C13 C 0.84636(19) 0.3665(2) 0.52828(10) 0.0249(4) Uani 1 1 d . . . . .
H13 H 0.879190 0.338651 0.568140 0.030 Uiso 1 1 calc R U . . .
C14 C 0.9181(2) 0.3802(2) 0.48009(12) 0.0327(5) Uani 1 1 d . . . . .
H14 H 0.999362 0.359989 0.486774 0.039 Uiso 1 1 calc R U . . .
C15 C 0.8718(2) 0.4230(2) 0.42229(11) 0.0324(5) Uani 1 1 d . . . . .
H15 H 0.920927 0.431835 0.389192 0.039 Uiso 1 1 calc R U . . .
C16 C 0.7540(2) 0.4530(2) 0.41297(10) 0.0269(5) Uani 1 1 d . . . . .
H16 H 0.722562 0.483719 0.373497 0.032 Uiso 1 1 calc R U . . .
C17 C 0.68061(19) 0.4386(2) 0.46071(10) 0.0234(4) Uani 1 1 d . . . . .
H17 H 0.599579 0.459702 0.453809 0.028 Uiso 1 1 calc R U . . .
C18 C 0.20683(17) 0.22821(17) 0.67578(9) 0.0158(4) Uani 1 1 d . . . . .
C19 C 0.03796(16) 0.16815(19) 0.72252(9) 0.0176(4) Uani 1 1 d . . . . .
C20 C 0.01774(18) 0.0628(2) 0.75145(10) 0.0234(4) Uani 1 1 d . . . . .
H20 H 0.082312 0.018522 0.770670 0.028 Uiso 1 1 calc R U . . .
C21 C -0.0974(2) 0.0210(2) 0.75254(11) 0.0300(5) Uani 1 1 d . . . . .
H21 H -0.110879 -0.052146 0.771958 0.036 Uiso 1 1 calc R U . . .
C22 C -0.19140(19) 0.0857(2) 0.72555(11) 0.0316(5) Uani 1 1 d . . . . .
H22 H -0.269753 0.057636 0.726852 0.038 Uiso 1 1 calc R U . . .
C23 C -0.17165(19) 0.1914(2) 0.69654(11) 0.0312(5) Uani 1 1 d . . . . .
H23 H -0.236535 0.235472 0.677494 0.037 Uiso 1 1 calc R U . . .
C24 C -0.05739(19) 0.2335(2) 0.69511(10) 0.0248(4) Uani 1 1 d . . . . .
H24 H -0.044188 0.306620 0.675541 0.030 Uiso 1 1 calc R U . . .
C25 C 0.2461(2) 0.3464(2) 0.38155(11) 0.0336(5) Uani 1 1 d . . . . .
H25A H 0.252560 0.370941 0.338080 0.050 Uiso 1 1 calc R U . . .
H25B H 0.309537 0.382950 0.409318 0.050 Uiso 1 1 calc R U . . .
H25C H 0.169453 0.371103 0.394203 0.050 Uiso 1 1 calc R U . . .
C26 C 0.0042(2) 0.1273(3) 0.38732(13) 0.0463(7) Uani 1 1 d . . . . .
H26A H -0.076540 0.154315 0.390999 0.069 Uiso 1 1 calc R U . . .
H26B H 0.004592 0.041609 0.382900 0.069 Uiso 1 1 calc R U . . .
H26C H 0.033727 0.163274 0.350288 0.069 Uiso 1 1 calc R U . . .
C27 C 0.2353(3) -0.0691(2) 0.46915(14) 0.0507(8) Uani 1 1 d . . . . .
H27A H 0.280547 -0.137331 0.457154 0.076 Uiso 1 1 calc R U . . .
H27B H 0.151043 -0.088604 0.465264 0.076 Uiso 1 1 calc R U . . .
H27C H 0.260982 -0.047536 0.512763 0.076 Uiso 1 1 calc R U . . .

loop_
_atom_site_aniso_label
_atom_site_aniso_U_11
_atom_site_aniso_U_22
_atom_site_aniso_U_33
_atom_site_aniso_U_23
_atom_site_aniso_U_13
_atom_site_aniso_U_12
Au1 0.01637(4) 0.01795(4) 0.01127(4) -0.00163(3) 0.00108(2) -0.00036(3)
S1 0.0206(2) 0.0337(3) 0.0140(2) -0.0048(2) 0.00491(18) -0.0044(2)
S2 0.0168(2) 0.0279(3) 0.0137(2) -0.00241(19) 0.00086(17) -0.00437(19)
P1 0.0215(2) 0.0202(3) 0.0139(2) -0.00391(19) 0.00157(18) -0.0012(2)
O1 0.0377(9) 0.0241(8) 0.0160(7) -0.0025(6) 0.0034(6) -0.0017(7)
O2 0.0229(7) 0.0423(10) 0.0236(8) -0.0124(7) -0.0020(6) -0.0025(7)
O3 0.0410(9) 0.0216(8) 0.0252(8) -0.0051(6) 0.0069(7) 0.0016(7)
N1 0.0198(8) 0.0221(9) 0.0157(7) 0.0016(7) 0.0048(6) -0.0006(7)
N2 0.0154(8) 0.0221(9) 0.0158(8) -0.0008(6) 0.0013(6) -0.0020(6)
C1 0.0173(9) 0.0148(9) 0.0115(8) 0.0004(7) -0.0014(7) 0.0008(7)
C2 0.0159(8) 0.0149(9) 0.0140(8) 0.0014(7) 0.0014(7) 0.0003(7)
C3 0.0196(9) 0.0187(9) 0.0139(8) -0.0002(8) 0.0031(7) -0.0018(8)
C4 0.0178(9) 0.0163(9) 0.0153(8) 0.0005(7) 0.0012(7) -0.0002(7)
C5 0.0160(8) 0.0178(10) 0.0158(8) 0.0016(7) 0.0020(7) -0.0018(7)
C6 0.0162(8) 0.0158(9) 0.0138(8) 0.0020(7) 0.0026(7) 0.0019(7)
C7 0.0187(9) 0.0275(11) 0.0128(8) -0.0033(8) 0.0005(7) -0.0053(8)
C8 0.0249(11) 0.0422(14) 0.0259(11) -0.0149(10) 0.0014(9) -0.0021(10)
C9 0.0347(12) 0.0388(14) 0.0191(10) 0.0082(10) -0.0046(9) -0.0048(10)
C10 0.0220(10) 0.0429(14) 0.0208(10) -0.0068(10) 0.0003(8) -0.0106(9)
C11 0.0190(9) 0.0175(10) 0.0144(8) 0.0003(7) 0.0027(7) 0.0028(7)
C12 0.0221(9) 0.0165(10) 0.0187(9) -0.0015(8) 0.0058(7) -0.0016(8)
C13 0.0231(10) 0.0313(12) 0.0212(10) 0.0035(9) 0.0057(8) 0.0005(9)
C14 0.0241(11) 0.0366(14) 0.0395(13) 0.0038(11) 0.0136(10) 0.0043(10)
C15 0.0375(13) 0.0330(13) 0.0306(12) 0.0016(10) 0.0219(10) -0.0009(10)
C16 0.0397(12) 0.0222(11) 0.0201(10) 0.0036(9) 0.0089(9) -0.0004(9)
C17 0.0268(11) 0.0210(11) 0.0230(10) 0.0035(8) 0.0057(8) 0.0008(8)
C18 0.0166(9) 0.0152(9) 0.0153(8) -0.0003(7) 0.0005(7) 0.0005(7)
C19 0.0161(8) 0.0247(11) 0.0123(8) -0.0049(8) 0.0022(7) -0.0024(8)
C20 0.0194(10) 0.0266(11) 0.0245(10) -0.0005(9) 0.0034(8) -0.0026(8)
C21 0.0274(11) 0.0304(13) 0.0335(12) -0.0017(10) 0.0094(9) -0.0090(10)
C22 0.0175(10) 0.0444(15) 0.0340(12) -0.0115(11) 0.0077(9) -0.0088(10)
C23 0.0179(10) 0.0422(14) 0.0325(12) -0.0088(11) -0.0025(9) 0.0035(9)
C24 0.0219(10) 0.0290(12) 0.0231(10) 0.0002(9) 0.0000(8) 0.0001(9)
C25 0.0502(15) 0.0244(12) 0.0251(11) 0.0037(9) -0.0010(10) 0.0023(11)
C26 0.0343(13) 0.064(2) 0.0373(14) -0.0157(14) -0.0116(11) -0.0099(13)
C27 0.083(2) 0.0210(13) 0.0492(17) 0.0043(12) 0.0126(16) 0.0029(14)

loop_
_atom_type_symbol
_atom_type_description
_atom_type_scat_dispersion_real
_atom_type_scat_dispersion_imag
_atom_type_scat_source
C C 0.0033 0.0016 'International Tables Vol C Tables 4.2.6.8 and 6.1.1.4'
H H 0.0000 0.0000 'International Tables Vol C Tables 4.2.6.8 and 6.1.1.4'
Au Au -2.0133 8.8022 'International Tables Vol C Tables 4.2.6.8 and 6.1.1.4'
N N 0.0061 0.0033 'International Tables Vol C Tables 4.2.6.8 and 6.1.1.4'
O O 0.0106 0.0060 'International Tables Vol C Tables 4.2.6.8 and 6.1.1.4'
P P 0.1023 0.0942 'International Tables Vol C Tables 4.2.6.8 and 6.1.1.4'
S S 0.1246 0.1234 'International Tables Vol C Tables 4.2.6.8 and 6.1.1.4'

loop_
_geom_angle_atom_site_label_1
_geom_angle_atom_site_label_2
_geom_angle_atom_site_label_3
_geom_angle
_geom_angle_site_symmetry_1
_geom_angle_site_symmetry_3
_geom_angle_publ_flag
C1 Au1 S2 85.37(6) . . ?
C1 Au1 S1 85.37(6) . . ?
S2 Au1 S1 170.724(17) . . ?
C1 Au1 P1 177.58(6) . . ?
S2 Au1 P1 96.720(18) . . ?
S1 Au1 P1 92.548(18) . . ?
C11 S1 Au1 99.74(7) . . ?
C18 S2 Au1 99.67(7) . . ?
O3 P1 O2 108.60(9) . . ?
O3 P1 O1 97.25(9) . . ?
O2 P1 O1 108.12(9) . . ?
O3 P1 Au1 115.67(6) . . ?
O2 P1 Au1 110.16(6) . . ?
O1 P1 Au1 116.15(6) . . ?
C25 O1 P1 119.12(14) . . ?
C26 O2 P1 121.69(16) . . ?
C27 O3 P1 120.19(16) . . ?
C11 N1 C12 124.45(17) . . ?
C18 N2 C19 121.63(16) . . ?
C6 C1 C2 120.11(17) . . ?
C6 C1 Au1 119.69(14) . . ?
C2 C1 Au1 120.20(14) . . ?
C1 C2 C3 119.73(17) . . ?
C1 C2 C18 118.60(17) . . ?
C3 C2 C18 121.67(17) . . ?
C2 C3 C4 121.07(18) . . ?
C2 C3 H3 119.5 . . ?
C4 C3 H3 119.5 . . ?
C5 C4 C3 117.73(17) . . ?
C5 C4 C7 122.11(17) . . ?
C3 C4 C7 120.08(17) . . ?
C4 C5 C6 121.69(17) . . ?
C4 C5 H5 119.2 . . ?
C6 C5 H5 119.2 . . ?
C1 C6 C5 119.60(17) . . ?
C1 C6 C11 119.50(17) . . ?
C5 C6 C11 120.88(17) . . ?
C8 C7 C4 110.90(17) . . ?
C8 C7 C10 108.52(18) . . ?
C4 C7 C10 111.89(16) . . ?
C8 C7 C9 109.78(19) . . ?
C4 C7 C9 107.80(17) . . ?
C10 C7 C9 107.90(18) . . ?
C7 C8 H8A 109.5 . . ?
C7 C8 H8B 109.5 . . ?
H8A C8 H8B 109.5 . . ?
C7 C8 H8C 109.5 . . ?
H8A C8 H8C 109.5 . . ?
H8B C8 H8C 109.5 . . ?
C7 C9 H9A 109.5 . . ?
C7 C9 H9B 109.5 . . ?
H9A C9 H9B 109.5 . . ?
C7 C9 H9C 109.5 . . ?
H9A C9 H9C 109.5 . . ?
H9B C9 H9C 109.5 . . ?
C7 C10 H10A 109.5 . . ?
C7 C10 H10B 109.5 . . ?
H10A C10 H10B 109.5 . . ?
C7 C10 H10C 109.5 . . ?
H10A C10 H10C 109.5 . . ?
H10B C10 H10C 109.5 . . ?
N1 C11 C6 119.56(17) . . ?
N1 C11 S1 125.02(15) . . ?
C6 C11 S1 115.37(14) . . ?
C17 C12 C13 118.95(19) . . ?
C17 C12 N1 124.14(18) . . ?
C13 C12 N1 116.64(17) . . ?
C14 C13 C12 120.5(2) . . ?
C14 C13 H13 119.8 . . ?
C12 C13 H13 119.8 . . ?
C15 C14 C13 120.3(2) . . ?
C15 C14 H14 119.9 . . ?
C13 C14 H14 119.9 . . ?
C16 C15 C14 119.6(2) . . ?
C16 C15 H15 120.2 . . ?
C14 C15 H15 120.2 . . ?
C15 C16 C17 120.8(2) . . ?
C15 C16 H16 119.6 . . ?
C17 C16 H16 119.6 . . ?
C16 C17 C12 119.9(2) . . ?
C16 C17 H17 120.1 . . ?
C12 C17 H17 120.1 . . ?
N2 C18 C2 120.37(17) . . ?
N2 C18 S2 123.88(15) . . ?
C2 C18 S2 115.74(14) . . ?
C20 C19 C24 119.64(19) . . ?
C20 C19 N2 119.15(18) . . ?
C24 C19 N2 121.0(2) . . ?
C19 C20 C21 120.2(2) . . ?
C19 C20 H20 119.9 . . ?
C21 C20 H20 119.9 . . ?
C22 C21 C20 120.1(2) . . ?
C22 C21 H21 119.9 . . ?
C20 C21 H21 119.9 . . ?
C21 C22 C23 119.9(2) . . ?
C21 C22 H22 120.0 . . ?
C23 C22 H22 120.0 . . ?
C22 C23 C24 120.3(2) . . ?
C22 C23 H23 119.8 . . ?
C24 C23 H23 119.8 . . ?
C23 C24 C19 119.8(2) . . ?
C23 C24 H24 120.1 . . ?
C19 C24 H24 120.1 . . ?
O1 C25 H25A 109.5 . . ?
O1 C25 H25B 109.5 . . ?
H25A C25 H25B 109.5 . . ?
O1 C25 H25C 109.5 . . ?
H25A C25 H25C 109.5 . . ?
H25B C25 H25C 109.5 . . ?
O2 C26 H26A 109.5 . . ?
O2 C26 H26B 109.5 . . ?
H26A C26 H26B 109.5 . . ?
O2 C26 H26C 109.5 . . ?
H26A C26 H26C 109.5 . . ?
H26B C26 H26C 109.5 . . ?
O3 C27 H27A 109.5 . . ?
O3 C27 H27B 109.5 . . ?
H27A C27 H27B 109.5 . . ?
O3 C27 H27C 109.5 . . ?
H27A C27 H27C 109.5 . . ?
H27B C27 H27C 109.5 . . ?

loop_
_geom_bond_atom_site_label_1
_geom_bond_atom_site_label_2
_geom_bond_distance
_geom_bond_site_symmetry_2
_geom_bond_publ_flag
Au1 C1 2.0271(18) . ?
Au1 S2 2.3156(5) . ?
Au1 S1 2.3176(5) . ?
Au1 P1 2.3337(5) . ?
S1 C11 1.784(2) . ?
S2 C18 1.787(2) . ?
P1 O3 1.5673(17) . ?
P1 O2 1.5680(16) . ?
P1 O1 1.5716(16) . ?
O1 C25 1.454(3) . ?
O2 C26 1.462(3) . ?
O3 C27 1.443(3) . ?
N1 C11 1.280(3) . ?
N1 C12 1.415(2) . ?
N2 C18 1.275(3) . ?
N2 C19 1.421(2) . ?
C1 C6 1.387(3) . ?
C1 C2 1.392(3) . ?
C2 C3 1.399(3) . ?
C2 C18 1.482(3) . ?
C3 C4 1.404(3) . ?
C3 H3 0.9500 . ?
C4 C5 1.395(3) . ?
C4 C7 1.531(3) . ?
C5 C6 1.396(3) . ?
C5 H5 0.9500 . ?
C6 C11 1.477(3) . ?
C7 C8 1.527(3) . ?
C7 C10 1.534(3) . ?
C7 C9 1.538(3) . ?
C8 H8A 0.9800 . ?
C8 H8B 0.9800 . ?
C8 H8C 0.9800 . ?
C9 H9A 0.9800 . ?
C9 H9B 0.9800 . ?
C9 H9C 0.9800 . ?
C10 H10A 0.9800 . ?
C10 H10B 0.9800 . ?
C10 H10C 0.9800 . ?
C12 C17 1.394(3) . ?
C12 C13 1.396(3) . ?
C13 C14 1.386(3) . ?
C13 H13 0.9500 . ?
C14 C15 1.383(3) . ?
C14 H14 0.9500 . ?
C15 C16 1.378(3) . ?
C15 H15 0.9500 . ?
C16 C17 1.392(3) . ?
C16 H16 0.9500 . ?
C17 H17 0.9500 . ?
C19 C20 1.380(3) . ?
C19 C24 1.396(3) . ?
C20 C21 1.396(3) . ?
C20 H20 0.9500 . ?
C21 C22 1.377(3) . ?
C21 H21 0.9500 . ?
C22 C23 1.383(4) . ?
C22 H22 0.9500 . ?
C23 C24 1.389(3) . ?
C23 H23 0.9500 . ?
C24 H24 0.9500 . ?
C25 H25A 0.9800 . ?
C25 H25B 0.9800 . ?
C25 H25C 0.9800 . ?
C26 H26A 0.9800 . ?
C26 H26B 0.9800 . ?
C26 H26C 0.9800 . ?
C27 H27A 0.9800 . ?
C27 H27B 0.9800 . ?
C27 H27C 0.9800 . ?

loop_
_geom_torsion_atom_site_label_1
_geom_torsion_atom_site_label_2
_geom_torsion_atom_site_label_3
_geom_torsion_atom_site_label_4
_geom_torsion
_geom_torsion_site_symmetry_1
_geom_torsion_site_symmetry_2
_geom_torsion_site_symmetry_3
_geom_torsion_site_symmetry_4
_geom_torsion_publ_flag
O3 P1 O1 C25 -176.23(16) . . . . ?
O2 P1 O1 C25 71.45(18) . . . . ?
Au1 P1 O1 C25 -52.94(17) . . . . ?
O3 P1 O2 C26 -55.2(2) . . . . ?
O1 P1 O2 C26 49.3(2) . . . . ?
Au1 P1 O2 C26 177.22(19) . . . . ?
O2 P1 O3 C27 -66.5(2) . . . . ?
O1 P1 O3 C27 -178.4(2) . . . . ?
Au1 P1 O3 C27 57.9(2) . . . . ?
C6 C1 C2 C3 -1.9(3) . . . . ?
Au1 C1 C2 C3 178.11(14) . . . . ?
C6 C1 C2 C18 178.91(17) . . . . ?
Au1 C1 C2 C18 -1.1(2) . . . . ?
C1 C2 C3 C4 0.7(3) . . . . ?
C18 C2 C3 C4 179.89(19) . . . . ?
C2 C3 C4 C5 1.6(3) . . . . ?
C2 C3 C4 C7 -175.51(19) . . . . ?
C3 C4 C5 C6 -2.8(3) . . . . ?
C7 C4 C5 C6 174.24(19) . . . . ?
C2 C1 C6 C5 0.7(3) . . . . ?
Au1 C1 C6 C5 -179.27(14) . . . . ?
C2 C1 C6 C11 179.06(18) . . . . ?
Au1 C1 C6 C11 -1.0(2) . . . . ?
C4 C5 C6 C1 1.7(3) . . . . ?
C4 C5 C6 C11 -176.63(18) . . . . ?
C5 C4 C7 C8 125.1(2) . . . . ?
C3 C4 C7 C8 -58.0(3) . . . . ?
C5 C4 C7 C10 3.7(3) . . . . ?
C3 C4 C7 C10 -179.3(2) . . . . ?
C5 C4 C7 C9 -114.7(2) . . . . ?
C3 C4 C7 C9 62.2(2) . . . . ?
C12 N1 C11 C6 -179.31(18) . . . . ?
C12 N1 C11 S1 3.6(3) . . . . ?
C1 C6 C11 N1 178.88(19) . . . . ?
C5 C6 C11 N1 -2.8(3) . . . . ?
C1 C6 C11 S1 -3.7(2) . . . . ?
C5 C6 C11 S1 174.58(15) . . . . ?
Au1 S1 C11 N1 -177.22(17) . . . . ?
Au1 S1 C11 C6 5.54(15) . . . . ?
C11 N1 C12 C17 48.5(3) . . . . ?
C11 N1 C12 C13 -137.6(2) . . . . ?
C17 C12 C13 C14 -2.6(3) . . . . ?
N1 C12 C13 C14 -176.9(2) . . . . ?
C12 C13 C14 C15 1.4(4) . . . . ?
C13 C14 C15 C16 0.5(4) . . . . ?
C14 C15 C16 C17 -1.1(4) . . . . ?
C15 C16 C17 C12 -0.1(3) . . . . ?
C13 C12 C17 C16 2.0(3) . . . . ?
N1 C12 C17 C16 175.8(2) . . . . ?
C19 N2 C18 C2 178.42(18) . . . . ?
C19 N2 C18 S2 -2.4(3) . . . . ?
C1 C2 C18 N2 174.88(18) . . . . ?
C3 C2 C18 N2 -4.3(3) . . . . ?
C1 C2 C18 S2 -4.3(2) . . . . ?
C3 C2 C18 S2 176.51(15) . . . . ?
Au1 S2 C18 N2 -172.74(17) . . . . ?
Au1 S2 C18 C2 6.43(15) . . . . ?
C18 N2 C19 C20 118.2(2) . . . . ?
C18 N2 C19 C24 -66.5(3) . . . . ?
C24 C19 C20 C21 0.9(3) . . . . ?
N2 C19 C20 C21 176.19(19) . . . . ?
C19 C20 C21 C22 -0.9(3) . . . . ?
C20 C21 C22 C23 0.9(4) . . . . ?
C21 C22 C23 C24 -0.7(4) . . . . ?
C22 C23 C24 C19 0.7(3) . . . . ?
C20 C19 C24 C23 -0.7(3) . . . . ?
N2 C19 C24 C23 -176.0(2) . . . . ?
